data_7024656
loop_
_publ_author_name
'Cho, Cheng-Hsiung'
'Chien, Ting-Yuan'
'Chen, Jyh-Horung'
'Wang, Shin-Shin'
'Tung, Jo-Yu'

_publ_section_title
;
 Intermediate (S = 1) spin state in five-coordinate cobalt(III): magnetic
 properties of N-o-hydroxy-benzamido-meso-tetraphenylporphyrin
 cobalt(III), Co(N-NCO(o-O)C6H4-tpp).
;
_journal_issue 10
_journal_name_full 'Dalton transactions (Cambridge, England : 2003)'
_journal_page_first 2609
_journal_page_last 2614
_journal_paper_doi 10.1039/b919686b
_journal_volume 39
_journal_year 2010
_chemical_formula_sum 'C51 H37 N5 O2'
_chemical_formula_weight 749.84
_chemical_name_systematic
;
?
;
_space_group_IT_number 2
_symmetry_cell_setting triclinic
_symmetry_space_group_name_Hall '-P 1'
_symmetry_space_group_name_H-M 'P -1'
_atom_sites_solution_hydrogens geom
_atom_sites_solution_primary direct
_atom_sites_solution_secondary difmap
_audit_creation_method SHELXL-97
_cell_angle_alpha 84.284(3)
_cell_angle_beta 80.731(3)
_cell_angle_gamma 86.415(3)
_cell_formula_units_Z 2
_cell_length_a 10.856(2)
_cell_length_b 12.509(3)
_cell_length_c 14.273(3)
_cell_measurement_reflns_used 5376
_cell_measurement_temperature 153(2)
_cell_measurement_theta_max 28.201
_cell_measurement_theta_min 2.248
_cell_volume 1901.3(7)
_computing_cell_refinement 'Bruker SMART'
_computing_data_collection 'Bruker SMART'
_computing_data_reduction 'Bruker SHELXTL'
_computing_molecular_graphics 'Bruker SHELXTL'
_computing_publication_material 'Bruker SHELXTL'
_computing_structure_refinement 'SHELXL-97 (Sheldrick, 1997)'
_computing_structure_solution 'SHELXS-97 (Sheldrick, 1990)'
_diffrn_ambient_temperature 153(2)
_diffrn_measured_fraction_theta_full 0.993
_diffrn_measured_fraction_theta_max 0.993
_diffrn_measurement_device_type 'CCD area detector'
_diffrn_measurement_method 'phi and omega scans'
_diffrn_radiation_monochromator graphite
_diffrn_radiation_source 'fine-focus sealed tube'
_diffrn_radiation_type MoK\a
_diffrn_radiation_wavelength 0.71073
_diffrn_reflns_av_R_equivalents 0.0397
_diffrn_reflns_av_sigmaI/netI 0.0442
_diffrn_reflns_limit_h_max 14
_diffrn_reflns_limit_h_min -14
_diffrn_reflns_limit_k_max 16
_diffrn_reflns_limit_k_min -16
_diffrn_reflns_limit_l_max 19
_diffrn_reflns_limit_l_min -19
_diffrn_reflns_number 22594
_diffrn_reflns_theta_full 28.32
_diffrn_reflns_theta_max 28.32
_diffrn_reflns_theta_min 1.45
_exptl_absorpt_coefficient_mu 0.081
_exptl_absorpt_correction_T_max 0.992
_exptl_absorpt_correction_T_min 0.986
_exptl_absorpt_correction_type empirical
_exptl_absorpt_process_details empirical
_exptl_crystal_colour PURPLE
_exptl_crystal_density_diffrn 1.310
_exptl_crystal_density_method 'not measured'
_exptl_crystal_description LUMP
_exptl_crystal_F_000 784
_exptl_crystal_size_max 0.25
_exptl_crystal_size_mid 0.15
_exptl_crystal_size_min 0.10
_refine_diff_density_max 0.490
_refine_diff_density_min -0.389
_refine_diff_density_rms 0.054
_refine_ls_extinction_method none
_refine_ls_goodness_of_fit_ref 0.930
_refine_ls_hydrogen_treatment constr
_refine_ls_matrix_type full
_refine_ls_number_parameters 523
_refine_ls_number_reflns 9402
_refine_ls_number_restraints 0
_refine_ls_restrained_S_all 0.930
_refine_ls_R_factor_all 0.0615
_refine_ls_R_factor_gt 0.0474
_refine_ls_shift/su_max 0.022
_refine_ls_shift/su_mean 0.002
_refine_ls_structure_factor_coef Fsqd
_refine_ls_weighting_details 'calc w=1/[\s^2^(Fo^2^)+(0.1000P)^2^+0.0000P] where P=(Fo^2^+2Fc^2^)/3'
_refine_ls_weighting_scheme calc
_refine_ls_wR_factor_gt 0.1311
_refine_ls_wR_factor_ref 0.1438
_reflns_number_gt 7041
_reflns_number_total 9467
_reflns_threshold_expression >2sigma(I)
_cod_data_source_file b919686b.txt
_cod_data_source_block 07ja11lm
_cod_depositor_comments
;
The following automatic conversions were performed:

'_symmetry_cell_setting' value 'TRICLINIC' changed to 'triclinic'
according to /home/saulius/struct/CIF-dictionaries/cif_core.dic
dictionary named 'cif_core.dic' version 2.4.2 from 2011-04-26.

Automatic conversion script
Id: cif_fix_values 1891 2012-01-12 08:04:46Z andrius 
;
_cod_original_sg_symbol_H-M P-1
_cod_database_code 7024656

loop_
_symmetry_equiv_pos_as_xyz
'x, y, z'
'-x, -y, -z'

loop_
_atom_site_label
_atom_site_type_symbol
_atom_site_fract_x
_atom_site_fract_y
_atom_site_fract_z
_atom_site_U_iso_or_equiv
_atom_site_adp_type
_atom_site_occupancy
_atom_site_symmetry_multiplicity
_atom_site_calc_flag
_atom_site_refinement_flags
O1 O 0.25146(9) 0.74339(8) 0.35074(7) 0.0287(2) Uani 1 1 d .
O2 O 0.42252(9) 0.82109(8) 0.41830(7) 0.0304(2) Uani 1 1 d .
H2A H 0.3748 0.7762 0.4093 0.046 Uiso 1 1 calc R
N1 N -0.08238(9) 0.96265(8) 0.31675(8) 0.0204(2) Uani 1 1 d .
H1A H -0.0305 0.9480 0.2670 0.024 Uiso 0.50 1 calc PR
N2 N 0.03124(9) 1.08183(8) 0.13890(8) 0.0201(2) Uani 1 1 d .
H2B H 0.0249 1.0142 0.1559 0.024 Uiso 0.50 1 calc PR
N3 N 0.16939(9) 0.88875(8) 0.06849(7) 0.0202(2) Uani 1 1 d .
H3A H 0.1118 0.9027 0.1151 0.024 Uiso 0.50 1 calc PR
N4 N 0.06627(9) 0.75879(8) 0.25593(7) 0.0188(2) Uani 1 1 d .
N5 N 0.12992(9) 0.85294(8) 0.25898(7) 0.0189(2) Uani 1 1 d .
H5A H 0.1106 0.9149 0.2320 0.023 Uiso 0.50 1 calc PR
C1 C -0.12505(11) 0.88874(10) 0.39088(9) 0.0201(3) Uani 1 1 d .
C2 C -0.20841(12) 0.94670(10) 0.45893(9) 0.0221(3) Uani 1 1 d .
H2C H -0.2501 0.9177 0.5171 0.027 Uiso 1 1 calc R
C3 C -0.21569(12) 1.05122(10) 0.42346(9) 0.0225(3) Uani 1 1 d .
H3B H -0.2649 1.1060 0.4524 0.027 Uiso 1 1 calc R
C4 C -0.13435(11) 1.06281(10) 0.33350(9) 0.0201(3) Uani 1 1 d .
C5 C -0.11076(11) 1.15724(10) 0.27328(9) 0.0197(3) Uani 1 1 d .
C6 C -0.03028(11) 1.16533(10) 0.18463(9) 0.0204(3) Uani 1 1 d .
C7 C 0.00454(12) 1.26742(10) 0.13272(10) 0.0247(3) Uani 1 1 d .
H7A H -0.0255 1.3354 0.1492 0.030 Uiso 1 1 calc R
C8 C 0.08841(12) 1.24513(10) 0.05643(10) 0.0242(3) Uani 1 1 d .
H8A H 0.1281 1.2945 0.0101 0.029 Uiso 1 1 calc R
C9 C 0.10492(11) 1.12824(10) 0.06064(9) 0.0201(3) Uani 1 1 d .
C10 C 0.19264(11) 1.07460(10) -0.00515(9) 0.0196(3) Uani 1 1 d .
C11 C 0.21920(11) 0.96323(10) -0.00181(9) 0.0200(3) Uani 1 1 d .
C12 C 0.30705(12) 0.90612(10) -0.06793(9) 0.0223(3) Uani 1 1 d .
H12A H 0.3528 0.9359 -0.1242 0.027 Uiso 1 1 calc R
C13 C 0.31123(12) 0.80129(10) -0.03362(9) 0.0221(3) Uani 1 1 d .
H13A H 0.3617 0.7468 -0.0619 0.026 Uiso 1 1 calc R
C14 C 0.22448(11) 0.78824(10) 0.05403(9) 0.0197(3) Uani 1 1 d .
C15 C 0.19856(11) 0.69282(10) 0.11167(9) 0.0195(3) Uani 1 1 d .
C16 C 0.11210(11) 0.68054(10) 0.19674(9) 0.0199(3) Uani 1 1 d .
C17 C 0.04703(11) 0.58621(10) 0.23269(9) 0.0225(3) Uani 1 1 d .
H17A H 0.0590 0.5202 0.2069 0.027 Uiso 1 1 calc R
C18 C -0.03589(11) 0.60896(10) 0.31140(9) 0.0223(3) Uani 1 1 d .
H18A H -0.0902 0.5611 0.3484 0.027 Uiso 1 1 calc R
C19 C -0.02523(11) 0.71851(10) 0.32747(9) 0.0193(3) Uani 1 1 d .
C20 C -0.10341(11) 0.77635(10) 0.39509(9) 0.0197(3) Uani 1 1 d .
C21 C -0.17622(11) 1.25763(10) 0.30845(9) 0.0206(3) Uani 1 1 d .
C22 C -0.16251(12) 1.28954(10) 0.39684(10) 0.0247(3) Uani 1 1 d .
H22A H -0.1093 1.2494 0.4333 0.030 Uiso 1 1 calc R
C23 C -0.22718(13) 1.38059(10) 0.43132(10) 0.0275(3) Uani 1 1 d .
H23A H -0.2187 1.4000 0.4911 0.033 Uiso 1 1 calc R
C24 C -0.30428(12) 1.44233(10) 0.37641(10) 0.0279(3) Uani 1 1 d .
H24A H -0.3468 1.5039 0.3988 0.033 Uiso 1 1 calc R
C25 C -0.31775(12) 1.41198(11) 0.28797(10) 0.0271(3) Uani 1 1 d .
H25A H -0.3689 1.4536 0.2508 0.033 Uiso 1 1 calc R
C26 C -0.25528(12) 1.31990(10) 0.25466(10) 0.0235(3) Uani 1 1 d .
H26A H -0.2662 1.2994 0.1958 0.028 Uiso 1 1 calc R
C27 C 0.27320(11) 1.14124(10) -0.08151(9) 0.0203(3) Uani 1 1 d .
C28 C 0.22385(12) 1.20513(10) -0.15333(9) 0.0229(3) Uani 1 1 d .
H28A H 0.1386 1.2062 -0.1556 0.027 Uiso 1 1 calc R
C29 C 0.30144(12) 1.26738(11) -0.22181(9) 0.0247(3) Uani 1 1 d .
H29A H 0.2677 1.3102 -0.2694 0.030 Uiso 1 1 calc R
C30 C 0.42923(12) 1.26592(11) -0.21946(9) 0.0253(3) Uani 1 1 d .
H30A H 0.4808 1.3079 -0.2651 0.030 Uiso 1 1 calc R
C31 C 0.47912(12) 1.20169(11) -0.14887(10) 0.0259(3) Uani 1 1 d .
H31A H 0.5646 1.1998 -0.1475 0.031 Uiso 1 1 calc R
C32 C 0.40186(12) 1.14001(11) -0.08005(9) 0.0236(3) Uani 1 1 d .
H32A H 0.4360 1.0975 -0.0325 0.028 Uiso 1 1 calc R
C33 C 0.26307(11) 0.59018(10) 0.08160(9) 0.0213(3) Uani 1 1 d .
C34 C 0.25250(12) 0.55076(11) -0.00474(10) 0.0257(3) Uani 1 1 d .
H34A H 0.2052 0.5897 -0.0465 0.031 Uiso 1 1 calc R
C35 C 0.31236(14) 0.45366(12) -0.02844(11) 0.0329(3) Uani 1 1 d .
H35A H 0.3057 0.4281 -0.0863 0.039 Uiso 1 1 calc R
C36 C 0.38181(13) 0.39467(11) 0.03346(11) 0.0328(3) Uani 1 1 d .
H36A H 0.4220 0.3298 0.0169 0.039 Uiso 1 1 calc R
C37 C 0.39172(13) 0.43173(11) 0.11976(11) 0.0309(3) Uani 1 1 d .
H37A H 0.4373 0.3914 0.1619 0.037 Uiso 1 1 calc R
C38 C 0.33323(12) 0.52960(11) 0.14343(10) 0.0253(3) Uani 1 1 d .
H38A H 0.3410 0.5550 0.2012 0.030 Uiso 1 1 calc R
C39 C -0.18602(11) 0.71126(10) 0.47040(9) 0.0199(3) Uani 1 1 d .
C40 C -0.13810(12) 0.63237(10) 0.53225(9) 0.0238(3) Uani 1 1 d .
H40A H -0.0521 0.6203 0.5282 0.029 Uiso 1 1 calc R
C41 C -0.21748(13) 0.57147(11) 0.59995(10) 0.0274(3) Uani 1 1 d .
H41A H -0.1845 0.5195 0.6415 0.033 Uiso 1 1 calc R
C42 C -0.34630(12) 0.58789(11) 0.60585(10) 0.0258(3) Uani 1 1 d .
H42A H -0.3994 0.5466 0.6510 0.031 Uiso 1 1 calc R
C43 C -0.39544(12) 0.66573(10) 0.54443(9) 0.0236(3) Uani 1 1 d .
H43A H -0.4815 0.6769 0.5483 0.028 Uiso 1 1 calc R
C44 C -0.31609(11) 0.72701(10) 0.47705(9) 0.0209(3) Uani 1 1 d .
H44A H -0.3495 0.7791 0.4358 0.025 Uiso 1 1 calc R
C45 C 0.22391(11) 0.83366(10) 0.30910(9) 0.0207(3) Uani 1 1 d .
C46 C 0.30105(11) 0.92739(10) 0.31241(9) 0.0214(3) Uani 1 1 d .
C47 C 0.28149(13) 1.02684(11) 0.26254(10) 0.0269(3) Uani 1 1 d .
H47A H 0.2157 1.0367 0.2276 0.032 Uiso 1 1 calc R
C48 C 0.35735(14) 1.11147(12) 0.26353(11) 0.0342(3) Uani 1 1 d .
H48A H 0.3427 1.1774 0.2300 0.041 Uiso 1 1 calc R
C49 C 0.45618(13) 1.09624(13) 0.31574(11) 0.0343(3) Uani 1 1 d .
H49A H 0.5082 1.1524 0.3165 0.041 Uiso 1 1 calc R
C50 C 0.47751(12) 0.99919(12) 0.36602(10) 0.0309(3) Uani 1 1 d .
H50A H 0.5438 0.9901 0.4005 0.037 Uiso 1 1 calc R
C51 C 0.40042(12) 0.91432(11) 0.36570(9) 0.0244(3) Uani 1 1 d .

loop_
_atom_site_aniso_label
_atom_site_aniso_U_11
_atom_site_aniso_U_22
_atom_site_aniso_U_33
_atom_site_aniso_U_23
_atom_site_aniso_U_13
_atom_site_aniso_U_12
O1 0.0295(5) 0.0253(5) 0.0319(5) 0.0031(4) -0.0101(4) 0.0002(4)
O2 0.0262(5) 0.0362(6) 0.0303(5) -0.0072(4) -0.0095(4) 0.0062(4)
N1 0.0207(5) 0.0177(5) 0.0210(5) -0.0013(4) 0.0015(4) -0.0005(4)
N2 0.0190(5) 0.0194(5) 0.0213(5) -0.0010(4) -0.0020(4) -0.0008(4)
N3 0.0200(5) 0.0198(5) 0.0200(5) -0.0018(4) -0.0006(4) -0.0001(4)
N4 0.0170(5) 0.0184(5) 0.0203(5) -0.0025(4) 0.0004(4) -0.0019(4)
N5 0.0180(5) 0.0173(5) 0.0212(5) -0.0013(4) -0.0017(4) -0.0027(4)
C1 0.0170(6) 0.0217(6) 0.0209(6) -0.0023(5) -0.0008(5) -0.0015(5)
C2 0.0223(6) 0.0222(6) 0.0208(6) -0.0045(5) 0.0019(5) -0.0026(5)
C3 0.0216(6) 0.0204(6) 0.0248(7) -0.0048(5) 0.0012(5) -0.0027(5)
C4 0.0181(6) 0.0193(6) 0.0227(6) -0.0042(5) -0.0016(5) -0.0004(5)
C5 0.0176(6) 0.0197(6) 0.0219(6) -0.0028(5) -0.0024(5) -0.0012(5)
C6 0.0178(6) 0.0209(6) 0.0225(6) -0.0018(5) -0.0031(5) -0.0004(5)
C7 0.0225(6) 0.0207(6) 0.0287(7) -0.0009(5) 0.0016(5) -0.0005(5)
C8 0.0226(6) 0.0218(6) 0.0262(7) 0.0004(5) 0.0009(5) -0.0013(5)
C9 0.0172(6) 0.0215(6) 0.0212(6) -0.0002(5) -0.0030(5) -0.0019(5)
C10 0.0178(6) 0.0229(6) 0.0183(6) -0.0011(5) -0.0033(5) -0.0018(5)
C11 0.0194(6) 0.0230(6) 0.0176(6) -0.0017(5) -0.0031(5) -0.0016(5)
C12 0.0228(6) 0.0248(7) 0.0183(6) -0.0023(5) 0.0004(5) -0.0022(5)
C13 0.0223(6) 0.0234(6) 0.0203(6) -0.0057(5) -0.0002(5) -0.0009(5)
C14 0.0185(6) 0.0208(6) 0.0201(6) -0.0036(5) -0.0033(5) 0.0001(5)
C15 0.0180(6) 0.0202(6) 0.0206(6) -0.0033(5) -0.0029(5) -0.0006(5)
C16 0.0175(6) 0.0191(6) 0.0231(6) -0.0020(5) -0.0035(5) 0.0011(5)
C17 0.0215(6) 0.0188(6) 0.0261(7) -0.0021(5) -0.0013(5) 0.0002(5)
C18 0.0191(6) 0.0204(6) 0.0261(7) -0.0001(5) -0.0010(5) -0.0014(5)
C19 0.0158(5) 0.0194(6) 0.0218(6) 0.0003(5) -0.0021(5) -0.0005(4)
C20 0.0173(5) 0.0205(6) 0.0207(6) -0.0012(5) -0.0011(5) -0.0022(5)
C21 0.0186(6) 0.0186(6) 0.0236(6) -0.0020(5) 0.0012(5) -0.0027(5)
C22 0.0267(6) 0.0208(6) 0.0270(7) -0.0026(5) -0.0044(5) -0.0038(5)
C23 0.0324(7) 0.0238(7) 0.0261(7) -0.0081(6) 0.0031(5) -0.0088(5)
C24 0.0251(7) 0.0194(6) 0.0354(8) -0.0062(6) 0.0095(6) -0.0032(5)
C25 0.0222(6) 0.0225(7) 0.0336(8) 0.0010(6) 0.0020(5) -0.0002(5)
C26 0.0231(6) 0.0230(6) 0.0231(7) -0.0017(5) 0.0006(5) -0.0019(5)
C27 0.0204(6) 0.0197(6) 0.0202(6) -0.0038(5) -0.0003(5) -0.0015(5)
C28 0.0193(6) 0.0262(7) 0.0230(6) -0.0026(5) -0.0024(5) -0.0017(5)
C29 0.0286(7) 0.0243(7) 0.0202(6) -0.0020(5) -0.0011(5) -0.0018(5)
C30 0.0266(7) 0.0263(7) 0.0214(6) -0.0065(5) 0.0054(5) -0.0063(5)
C31 0.0179(6) 0.0318(7) 0.0281(7) -0.0093(6) 0.0012(5) -0.0026(5)
C32 0.0216(6) 0.0255(7) 0.0239(7) -0.0041(5) -0.0031(5) -0.0002(5)
C33 0.0190(6) 0.0187(6) 0.0247(6) -0.0029(5) 0.0027(5) -0.0031(5)
C34 0.0280(7) 0.0253(7) 0.0231(7) -0.0026(5) 0.0002(5) -0.0049(5)
C35 0.0380(8) 0.0293(8) 0.0298(8) -0.0128(6) 0.0089(6) -0.0102(6)
C36 0.0294(7) 0.0212(7) 0.0446(9) -0.0096(6) 0.0078(6) -0.0018(5)
C37 0.0258(7) 0.0243(7) 0.0403(8) -0.0032(6) 0.0003(6) 0.0030(5)
C38 0.0245(6) 0.0240(7) 0.0264(7) -0.0049(5) 0.0003(5) -0.0001(5)
C39 0.0204(6) 0.0194(6) 0.0197(6) -0.0035(5) -0.0005(5) -0.0020(5)
C40 0.0193(6) 0.0259(7) 0.0258(7) -0.0020(5) -0.0029(5) 0.0006(5)
C41 0.0288(7) 0.0276(7) 0.0246(7) 0.0030(6) -0.0043(5) -0.0002(5)
C42 0.0253(6) 0.0278(7) 0.0218(7) 0.0024(5) 0.0027(5) -0.0044(5)
C43 0.0194(6) 0.0243(7) 0.0255(7) -0.0037(5) 0.0017(5) -0.0011(5)
C44 0.0200(6) 0.0206(6) 0.0211(6) -0.0017(5) -0.0007(5) 0.0005(5)
C45 0.0203(6) 0.0241(6) 0.0164(6) -0.0019(5) 0.0005(5) 0.0009(5)
C46 0.0179(6) 0.0266(7) 0.0195(6) -0.0052(5) -0.0008(5) -0.0015(5)
C47 0.0259(7) 0.0289(7) 0.0271(7) -0.0024(6) -0.0062(5) -0.0050(5)
C48 0.0358(8) 0.0317(8) 0.0358(8) -0.0020(6) -0.0052(6) -0.0099(6)
C49 0.0269(7) 0.0402(8) 0.0369(8) -0.0135(7) 0.0016(6) -0.0122(6)
C50 0.0191(6) 0.0442(9) 0.0320(8) -0.0153(7) -0.0043(5) -0.0021(6)
C51 0.0203(6) 0.0323(7) 0.0203(6) -0.0084(5) -0.0010(5) 0.0037(5)

loop_
_atom_type_symbol
_atom_type_description
_atom_type_scat_dispersion_real
_atom_type_scat_dispersion_imag
_atom_type_scat_source
C C 0.0033 0.0016 'International Tables Vol C Tables 4.2.6.8 and 6.1.1.4'
H H 0.0000 0.0000 'International Tables Vol C Tables 4.2.6.8 and 6.1.1.4'
N N 0.0061 0.0033 'International Tables Vol C Tables 4.2.6.8 and 6.1.1.4'
O O 0.0106 0.0060 'International Tables Vol C Tables 4.2.6.8 and 6.1.1.4'

loop_
_geom_angle_atom_site_label_1
_geom_angle_atom_site_label_2
_geom_angle_atom_site_label_3
_geom_angle
C51 O2 H2A 109.5
C4 N1 C1 110.27(10)
C4 N1 H1A 124.9
C1 N1 H1A 124.9
C9 N2 C6 105.62(10)
C9 N2 H2B 127.2
C6 N2 H2B 127.2
C11 N3 C14 110.40(10)
C11 N3 H3A 124.8
C14 N3 H3A 124.8
C16 N4 C19 110.26(10)
C16 N4 N5 122.66(10)
C19 N4 N5 124.51(10)
C45 N5 N4 111.40(10)
C45 N5 H5A 124.3
N4 N5 H5A 124.3
N1 C1 C20 126.96(11)
N1 C1 C2 106.72(11)
C20 C1 C2 125.95(12)
C3 C2 C1 107.99(11)
C3 C2 H2C 126.0
C1 C2 H2C 126.0
C2 C3 C4 108.27(11)
C2 C3 H3B 125.9
C4 C3 H3B 125.9
N1 C4 C5 125.62(11)
N1 C4 C3 106.72(10)
C5 C4 C3 127.65(11)
C4 C5 C6 126.00(11)
C4 C5 C21 115.70(11)
C6 C5 C21 118.29(11)
N2 C6 C5 126.36(12)
N2 C6 C7 110.49(11)
C5 C6 C7 123.03(11)
C8 C7 C6 106.96(12)
C8 C7 H7A 126.5
C6 C7 H7A 126.5
C7 C8 C9 106.42(11)
C7 C8 H8A 126.8
C9 C8 H8A 126.8
N2 C9 C10 126.57(11)
N2 C9 C8 110.50(11)
C10 C9 C8 122.79(12)
C11 C10 C9 125.84(12)
C11 C10 C27 115.65(10)
C9 C10 C27 118.31(11)
N3 C11 C10 125.70(11)
N3 C11 C12 107.03(11)
C10 C11 C12 127.21(12)
C13 C12 C11 107.77(11)
C13 C12 H12A 126.1
C11 C12 H12A 126.1
C12 C13 C14 108.66(11)
C12 C13 H13A 125.7
C14 C13 H13A 125.7
N3 C14 C15 126.68(11)
N3 C14 C13 106.07(10)
C15 C14 C13 127.23(11)
C14 C15 C16 126.84(11)
C14 C15 C33 119.02(11)
C16 C15 C33 114.10(11)
N4 C16 C15 127.11(11)
N4 C16 C17 106.75(11)
C15 C16 C17 125.90(12)
C18 C17 C16 108.36(11)
C18 C17 H17A 125.8
C16 C17 H17A 125.8
C17 C18 C19 108.46(11)
C17 C18 H18A 125.8
C19 C18 H18A 125.8
N4 C19 C20 127.24(11)
N4 C19 C18 106.17(10)
C20 C19 C18 126.14(11)
C19 C20 C1 126.48(12)
C19 C20 C39 116.16(11)
C1 C20 C39 116.63(10)
C26 C21 C22 118.44(12)
C26 C21 C5 120.66(12)
C22 C21 C5 120.87(11)
C23 C22 C21 120.95(13)
C23 C22 H22A 119.5
C21 C22 H22A 119.5
C24 C23 C22 119.85(13)
C24 C23 H23A 120.1
C22 C23 H23A 120.1
C25 C24 C23 119.72(12)
C25 C24 H24A 120.1
C23 C24 H24A 120.1
C24 C25 C26 120.30(13)
C24 C25 H25A 119.9
C26 C25 H25A 119.9
C25 C26 C21 120.71(13)
C25 C26 H26A 119.6
C21 C26 H26A 119.6
C28 C27 C32 118.88(12)
C28 C27 C10 122.07(11)
C32 C27 C10 119.04(11)
C29 C28 C27 120.30(12)
C29 C28 H28A 119.8
C27 C28 H28A 119.8
C28 C29 C30 120.34(12)
C28 C29 H29A 119.8
C30 C29 H29A 119.8
C31 C30 C29 119.66(12)
C31 C30 H30A 120.2
C29 C30 H30A 120.2
C30 C31 C32 120.15(12)
C30 C31 H31A 119.9
C32 C31 H31A 119.9
C31 C32 C27 120.65(12)
C31 C32 H32A 119.7
C27 C32 H32A 119.7
C38 C33 C34 118.78(12)
C38 C33 C15 118.74(12)
C34 C33 C15 122.44(12)
C35 C34 C33 120.16(13)
C35 C34 H34A 119.9
C33 C34 H34A 119.9
C36 C35 C34 120.38(14)
C36 C35 H35A 119.8
C34 C35 H35A 119.8
C37 C36 C35 120.20(13)
C37 C36 H36A 119.9
C35 C36 H36A 119.9
C36 C37 C38 119.70(14)
C36 C37 H37A 120.1
C38 C37 H37A 120.1
C37 C38 C33 120.77(13)
C37 C38 H38A 119.6
C33 C38 H38A 119.6
C40 C39 C44 118.68(12)
C40 C39 C20 122.00(11)
C44 C39 C20 119.27(11)
C41 C40 C39 120.59(12)
C41 C40 H40A 119.7
C39 C40 H40A 119.7
C40 C41 C42 120.17(12)
C40 C41 H41A 119.9
C42 C41 H41A 119.9
C43 C42 C41 119.93(12)
C43 C42 H42A 120.0
C41 C42 H42A 120.0
C42 C43 C44 119.92(12)
C42 C43 H43A 120.0
C44 C43 H43A 120.0
C43 C44 C39 120.71(12)
C43 C44 H44A 119.6
C39 C44 H44A 119.6
O1 C45 N5 124.81(12)
O1 C45 C46 119.76(11)
N5 C45 C46 115.41(11)
C47 C46 C51 118.34(12)
C47 C46 C45 122.70(11)
C51 C46 C45 118.93(12)
C48 C47 C46 121.75(13)
C48 C47 H47A 119.1
C46 C47 H47A 119.1
C47 C48 C49 118.91(14)
C47 C48 H48A 120.5
C49 C48 H48A 120.5
C50 C49 C48 120.69(14)
C50 C49 H49A 119.7
C48 C49 H49A 119.7
C49 C50 C51 120.37(13)
C49 C50 H50A 119.8
C51 C50 H50A 119.8
O2 C51 C50 118.48(12)
O2 C51 C46 121.59(12)
C50 C51 C46 119.92(13)

loop_
_geom_bond_atom_site_label_1
_geom_bond_atom_site_label_2
_geom_bond_distance
O1 C45 1.2645(15)
O2 C51 1.3527(16)
O2 H2A 0.8200
N1 C4 1.3686(15)
N1 C1 1.3747(16)
N1 H1A 0.8600
N2 C9 1.3660(15)
N2 C6 1.3679(16)
N2 H2B 0.8600
N3 C11 1.3672(16)
N3 C14 1.3780(15)
N3 H3A 0.8600
N4 C16 1.3739(16)
N4 C19 1.3844(15)
N4 N5 1.4100(14)
N5 C45 1.3346(16)
N5 H5A 0.8600
C1 C20 1.4077(17)
C1 C2 1.4363(17)
C2 C3 1.3566(18)
C2 H2C 0.9300
C3 C4 1.4363(17)
C3 H3B 0.9300
C4 C5 1.4017(17)
C5 C6 1.4157(17)
C5 C21 1.4942(16)
C6 C7 1.4506(18)
C7 C8 1.3423(18)
C7 H7A 0.9300
C8 C9 1.4583(18)
C8 H8A 0.9300
C9 C10 1.4129(17)
C10 C11 1.4025(17)
C10 C27 1.5002(17)
C11 C12 1.4387(17)
C12 C13 1.3540(18)
C12 H12A 0.9300
C13 C14 1.4414(17)
C13 H13A 0.9300
C14 C15 1.3974(17)
C15 C16 1.4117(17)
C15 C33 1.4911(16)
C16 C17 1.4219(17)
C17 C18 1.3635(18)
C17 H17A 0.9300
C18 C19 1.4266(18)
C18 H18A 0.9300
C19 C20 1.4049(17)
C20 C39 1.4930(17)
C21 C26 1.3937(18)
C21 C22 1.3934(19)
C22 C23 1.3902(18)
C22 H22A 0.9300
C23 C24 1.386(2)
C23 H23A 0.9300
C24 C25 1.386(2)
C24 H24A 0.9300
C25 C26 1.3857(18)
C25 H25A 0.9300
C26 H26A 0.9300
C27 C28 1.3917(18)
C27 C32 1.3994(17)
C28 C29 1.3916(18)
C28 H28A 0.9300
C29 C30 1.3920(19)
C29 H29A 0.9300
C30 C31 1.384(2)
C30 H30A 0.9300
C31 C32 1.3886(18)
C31 H31A 0.9300
C32 H32A 0.9300
C33 C38 1.3944(18)
C33 C34 1.3960(19)
C34 C35 1.3873(19)
C34 H34A 0.9300
C35 C36 1.382(2)
C35 H35A 0.9300
C36 C37 1.381(2)
C36 H36A 0.9300
C37 C38 1.3900(18)
C37 H37A 0.9300
C38 H38A 0.9300
C39 C40 1.3908(17)
C39 C44 1.4027(17)
C40 C41 1.3870(18)
C40 H40A 0.9300
C41 C42 1.3908(19)
C41 H41A 0.9300
C42 C43 1.3845(18)
C42 H42A 0.9300
C43 C44 1.3869(17)
C43 H43A 0.9300
C44 H44A 0.9300
C45 C46 1.4915(18)
C46 C47 1.3925(18)
C46 C51 1.4094(17)
C47 C48 1.384(2)
C47 H47A 0.9300
C48 C49 1.395(2)
C48 H48A 0.9300
C49 C50 1.374(2)
C49 H49A 0.9300
C50 C51 1.393(2)
C50 H50A 0.9300
